data_7218740
loop_
_publ_author_name
'Chew, Shin Thung'
'Lo, Kong Mun'
'Sinniah, Saravana Kumar'
'Sim, Kae Shin'
'Tan, Kong Wai'

_publ_section_title
;
 SYNTHESIS, CHARACTERIZATION AND BIOLOGICAL EVALUATION OF CATIONIC
 HYDRAZONE COPPER COMPLEXES WITH DIVERSE DIIMINE CO-LIGANDS.
;
_journal_name_full 'RSC Adv.'
_journal_paper_doi 10.1039/C4RA11716F
_journal_year 2014
_chemical_formula_moiety 'C47 H39 Cl Cu F N4 O4 P'
_chemical_formula_sum 'C47 H39 Cl Cu F N4 O4 P'
_chemical_formula_weight 872.78
_chemical_melting_point 423.5(5)
_chemical_name_systematic
; 
 (1,10-phenanthroline)[5-(triphenylphosphoniomethyl)-salicylaldehyde 4-fluorobenzoylhydrazonato] copper(II) monohydrate ethanol 
;
_space_group_IT_number 2
_symmetry_cell_setting triclinic
_symmetry_space_group_name_Hall '-P 1'
_symmetry_space_group_name_H-M 'P -1'
_atom_sites_solution_hydrogens geom
_atom_sites_solution_primary direct
_atom_sites_solution_secondary difmap
_audit_creation_method SHELXL-97
_cell_angle_alpha 107.7460(10)
_cell_angle_beta 98.8120(10)
_cell_angle_gamma 91.6650(10)
_cell_formula_units_Z 2
_cell_length_a 10.3225(8)
_cell_length_b 14.0607(11)
_cell_length_c 14.8610(11)
_cell_measurement_reflns_used 3214
_cell_measurement_temperature 100(2)
_cell_measurement_theta_max 25.53
_cell_measurement_theta_min 2.42
_cell_volume 2023.5(3)
_computing_cell_refinement '<i>SAINT</i> (Bruker, 2009)'
_computing_data_collection '<i>APEX2</i> (Bruker, 2009)'
_computing_data_reduction '<i>SAINT</i> (Bruker, 2009)'
_computing_molecular_graphics 'XSEED (Barbour, 2001)'
_computing_publication_material '<i>pubCIF</i> (Westrip, 2010)'
_computing_structure_refinement 'SHELXL-97 (Sheldrick, 2008)'
_computing_structure_solution 'SHELXS-97 (Sheldrick, 2008)'
_diffrn_ambient_temperature 100(2)
_diffrn_measured_fraction_theta_full 0.997
_diffrn_measured_fraction_theta_max 0.997
_diffrn_measurement_device_type 'Bruker APEX-II CCD'
_diffrn_measurement_method '\f and \w scans'
_diffrn_radiation_monochromator graphite
_diffrn_radiation_source 'fine-focus sealed tube'
_diffrn_radiation_type MoK\a
_diffrn_radiation_wavelength 0.71073
_diffrn_reflns_av_R_equivalents 0.0512
_diffrn_reflns_av_sigmaI/netI 0.0679
_diffrn_reflns_limit_h_max 12
_diffrn_reflns_limit_h_min -12
_diffrn_reflns_limit_k_max 17
_diffrn_reflns_limit_k_min -17
_diffrn_reflns_limit_l_max 18
_diffrn_reflns_limit_l_min -17
_diffrn_reflns_number 19708
_diffrn_reflns_theta_full 25.50
_diffrn_reflns_theta_max 25.50
_diffrn_reflns_theta_min 1.53
_exptl_absorpt_coefficient_mu 0.701
_exptl_absorpt_correction_T_max 0.7457
_exptl_absorpt_correction_T_min 0.6704
_exptl_absorpt_correction_type multi-scan
_exptl_absorpt_process_details '(SADABS; Sheldrick, 1996)'
_exptl_crystal_colour green
_exptl_crystal_density_diffrn 1.432
_exptl_crystal_density_method 'not measured'
_exptl_crystal_description block
_exptl_crystal_F_000 902
_exptl_crystal_size_max 0.2
_exptl_crystal_size_mid 0.15
_exptl_crystal_size_min 0.05
_refine_diff_density_max 1.041
_refine_diff_density_min -0.936
_refine_diff_density_rms 0.092
_refine_ls_extinction_method none
_refine_ls_goodness_of_fit_ref 1.043
_refine_ls_hydrogen_treatment constr
_refine_ls_matrix_type full
_refine_ls_number_parameters 546
_refine_ls_number_reflns 7510
_refine_ls_number_restraints 0
_refine_ls_restrained_S_all 1.043
_refine_ls_R_factor_all 0.0822
_refine_ls_R_factor_gt 0.0540
_refine_ls_shift/su_max 0.011
_refine_ls_shift/su_mean 0.000
_refine_ls_structure_factor_coef Fsqd
_refine_ls_weighting_details 'calc w=1/[\s^2^(Fo^2^)+(0.0721P)^2^+2.8083P] where P=(Fo^2^+2Fc^2^)/3'
_refine_ls_weighting_scheme calc
_refine_ls_wR_factor_gt 0.1347
_refine_ls_wR_factor_ref 0.1545
_reflns_number_gt 5461
_reflns_number_total 7510
_reflns_threshold_expression >2sigma(I)
_cod_data_source_file c4ra11716f2.cif
_cod_data_source_block lkm4040_0m
_cod_depositor_comments
;
The following automatic conversions were performed:

'_chemical_melting_point' value '423 - 424' was changed to '423.5(5)'
- the average value was taken and precision was
estimated.

'_symmetry_cell_setting' value 'Triclinic' changed to
'triclinic' according to
/usr/data/users/saulius/crontab/automatic-downloads/rss-feeds/RSC/lib/dictionaries/cif_core.dic
dictionary named 'cif_core.dic' version 2.4.2 from 2011-04-26.

Automatic conversion script
Id: cif_fix_values 2827 2014-09-09 07:05:25Z andrius 
;
_cod_original_sg_symbol_H-M 'P-1   '
_cod_database_code 7218740

loop_
_symmetry_equiv_pos_as_xyz
'x, y, z'
'-x, -y, -z'

loop_
_atom_site_label
_atom_site_type_symbol
_atom_site_fract_x
_atom_site_fract_y
_atom_site_fract_z
_atom_site_U_iso_or_equiv
_atom_site_adp_type
_atom_site_occupancy
_atom_site_symmetry_multiplicity
_atom_site_calc_flag
_atom_site_refinement_flags
_atom_site_disorder_assembly
_atom_site_disorder_group
Cu1 Cu 0.84723(4) 0.79428(3) 0.64728(3) 0.01834(15) Uani 1 1 d . . .
Cl1 Cl 0.17584(11) 0.58588(11) 0.16333(9) 0.0477(4) Uani 1 1 d . . .
P1 P 0.49129(10) 0.82206(8) 0.17358(8) 0.0241(3) Uani 1 1 d . . .
F1 F 1.1988(9) 1.2852(6) 1.0781(6) 0.048(2) Uani 0.50 1 d P . .
F2 F 1.2393(8) 1.2491(6) 1.0946(6) 0.0417(19) Uani 0.50 1 d P A 1
O1 O 0.6968(3) 0.71391(19) 0.5647(2) 0.0227(6) Uani 1 1 d . . .
O2 O 0.9485(3) 0.8860(2) 0.76303(19) 0.0236(6) Uani 1 1 d . . .
O3 O 0.5743(5) 0.5789(3) 0.6379(4) 0.0815(16) Uani 1 1 d . . .
H3A H 0.5900 0.6187 0.6080 0.122 Uiso 1 1 calc R . .
O4 O -0.0273(7) 0.4289(5) 0.0352(6) 0.127(2) Uani 1 1 d G . .
H4A H 0.0276 0.4787 0.0716 0.190 Uiso 1 1 d G . .
N1 N 0.7772(3) 0.9173(2) 0.6386(2) 0.0197(7) Uani 1 1 d . . .
N2 N 0.8366(3) 1.0041(2) 0.7099(3) 0.0250(8) Uani 1 1 d . . .
N3 N 0.9749(3) 0.7858(2) 0.5336(2) 0.0202(7) Uani 1 1 d . . .
N4 N 0.9503(3) 0.6773(2) 0.6554(2) 0.0189(7) Uani 1 1 d . . .
C1 C 0.6080(4) 0.7294(3) 0.1533(3) 0.0285(10) Uani 1 1 d . . .
C2 C 0.7119(4) 0.7283(4) 0.2268(3) 0.0316(10) Uani 1 1 d . . .
H2 H 0.7222 0.7778 0.2880 0.038 Uiso 1 1 calc R . .
C3 C 0.7973(4) 0.6552(4) 0.2086(4) 0.0369(12) Uani 1 1 d . . .
H3 H 0.8686 0.6554 0.2575 0.044 Uiso 1 1 calc R . .
C4 C 0.7827(5) 0.5811(4) 0.1213(4) 0.0450(14) Uani 1 1 d . . .
H4 H 0.8427 0.5304 0.1107 0.054 Uiso 1 1 calc R . .
C5 C 0.6807(5) 0.5807(4) 0.0494(4) 0.0440(13) Uani 1 1 d . . .
H5 H 0.6701 0.5294 -0.0108 0.053 Uiso 1 1 calc R . .
C6 C 0.5933(4) 0.6552(3) 0.0648(4) 0.0350(11) Uani 1 1 d . . .
H6 H 0.5237 0.6554 0.0150 0.042 Uiso 1 1 calc R . .
C7 C 0.3924(4) 0.8149(3) 0.0610(3) 0.0237(9) Uani 1 1 d . . .
C8 C 0.2797(4) 0.7492(3) 0.0257(3) 0.0277(10) Uani 1 1 d . . .
H8 H 0.2517 0.7106 0.0627 0.033 Uiso 1 1 calc R . .
C9 C 0.2083(4) 0.7406(3) -0.0642(3) 0.0320(10) Uani 1 1 d . . .
H9 H 0.1308 0.6964 -0.0885 0.038 Uiso 1 1 calc R . .
C10 C 0.2499(4) 0.7962(3) -0.1179(3) 0.0342(11) Uani 1 1 d . . .
H10 H 0.2002 0.7907 -0.1789 0.041 Uiso 1 1 calc R . .
C11 C 0.3639(5) 0.8603(3) -0.0836(3) 0.0349(11) Uani 1 1 d . . .
H11 H 0.3932 0.8975 -0.1214 0.042 Uiso 1 1 calc R . .
C12 C 0.4345(4) 0.8695(3) 0.0060(3) 0.0290(10) Uani 1 1 d . . .
H12 H 0.5123 0.9134 0.0299 0.035 Uiso 1 1 calc R . .
C13 C 0.5686(4) 0.9467(3) 0.2270(3) 0.0257(9) Uani 1 1 d . . .
C14 C 0.4857(4) 1.0225(3) 0.2549(3) 0.0270(10) Uani 1 1 d . . .
H14 H 0.3931 1.0073 0.2398 0.032 Uiso 1 1 calc R . .
C15 C 0.5365(4) 1.1202(4) 0.3047(3) 0.0314(10) Uani 1 1 d . . .
H15 H 0.4796 1.1716 0.3243 0.038 Uiso 1 1 calc R . .
C16 C 0.6720(4) 1.1413(4) 0.3254(3) 0.0353(11) Uani 1 1 d . . .
H16 H 0.7079 1.2076 0.3601 0.042 Uiso 1 1 calc R . .
C17 C 0.7553(4) 1.0669(4) 0.2960(3) 0.0356(11) Uani 1 1 d . . .
H17 H 0.8478 1.0827 0.3101 0.043 Uiso 1 1 calc R . .
C18 C 0.7046(4) 0.9692(3) 0.2460(3) 0.0281(10) Uani 1 1 d . . .
H18 H 0.7617 0.9183 0.2251 0.034 Uiso 1 1 calc R . .
C19 C 0.3876(4) 0.8021(3) 0.2550(3) 0.0275(10) Uani 1 1 d . . .
H19A H 0.3365 0.8611 0.2756 0.033 Uiso 1 1 calc R . .
H19B H 0.3246 0.7430 0.2212 0.033 Uiso 1 1 calc R . .
C20 C 0.4673(4) 0.7857(3) 0.3420(3) 0.0225(9) Uani 1 1 d . . .
C21 C 0.4705(4) 0.6872(3) 0.3464(3) 0.0247(9) Uani 1 1 d . . .
H21 H 0.4197 0.6343 0.2963 0.030 Uiso 1 1 calc R . .
C22 C 0.5450(4) 0.6662(3) 0.4209(3) 0.0242(9) Uani 1 1 d . . .
H22 H 0.5426 0.5991 0.4224 0.029 Uiso 1 1 calc R . .
C23 C 0.6256(4) 0.7410(3) 0.4959(3) 0.0216(9) Uani 1 1 d . . .
C24 C 0.6224(3) 0.8420(3) 0.4932(3) 0.0195(8) Uani 1 1 d . . .
C25 C 0.5425(4) 0.8608(3) 0.4157(3) 0.0234(9) Uani 1 1 d . . .
H25 H 0.5403 0.9277 0.4141 0.028 Uiso 1 1 calc R . .
C26 C 0.6940(4) 0.9260(3) 0.5675(3) 0.0208(9) Uani 1 1 d . . .
H26 H 0.6796 0.9914 0.5643 0.025 Uiso 1 1 calc R . .
C27 C 0.9236(4) 0.9772(3) 0.7711(3) 0.0241(9) Uani 1 1 d . . .
C28 C 1.0001(4) 1.0570(3) 0.8545(3) 0.0314(11) Uani 1 1 d . . .
C29 C 1.0845(5) 1.0268(4) 0.9216(3) 0.0430(13) Uani 1 1 d . A .
H29 H 1.0907 0.9576 0.9137 0.052 Uiso 1 1 calc R . .
C30 C 1.1596(5) 1.0987(6) 1.0001(4) 0.064(2) Uani 1 1 d . . .
H30 H 1.2174 1.0796 1.0466 0.077 Uiso 1 1 calc R A .
C31 C 1.1480(7) 1.1973(6) 1.0085(5) 0.076(3) Uani 1 1 d . A .
C32 C 1.0658(6) 1.2289(5) 0.9449(5) 0.065(2) Uani 1 1 d . . .
H32 H 1.0597 1.2985 0.9543 0.078 Uiso 1 1 calc R A .
C33 C 0.9912(5) 1.1589(3) 0.8664(4) 0.0433(13) Uani 1 1 d . A .
H33 H 0.9342 1.1798 0.8207 0.052 Uiso 1 1 calc R . .
C34 C 0.9845(4) 0.8382(3) 0.4744(3) 0.0247(9) Uani 1 1 d . . .
H34 H 0.9337 0.8942 0.4791 0.030 Uiso 1 1 calc R . .
C35 C 1.0666(4) 0.8146(3) 0.4047(3) 0.0283(10) Uani 1 1 d . . .
H35 H 1.0716 0.8543 0.3636 0.034 Uiso 1 1 calc R . .
C36 C 1.1393(4) 0.7336(3) 0.3971(3) 0.0276(10) Uani 1 1 d . . .
H36 H 1.1932 0.7153 0.3491 0.033 Uiso 1 1 calc R . .
C37 C 1.1341(4) 0.6776(3) 0.4603(3) 0.0214(9) Uani 1 1 d . . .
C38 C 1.2110(4) 0.5939(3) 0.4597(3) 0.0245(9) Uani 1 1 d . . .
H38 H 1.2673 0.5733 0.4136 0.029 Uiso 1 1 calc R . .
C39 C 1.2045(4) 0.5443(3) 0.5236(3) 0.0251(9) Uani 1 1 d . . .
H39 H 1.2588 0.4908 0.5233 0.030 Uiso 1 1 calc R . .
C40 C 1.1170(4) 0.5708(3) 0.5922(3) 0.0218(9) Uani 1 1 d . . .
C41 C 1.1055(4) 0.5199(3) 0.6586(3) 0.0260(9) Uani 1 1 d . . .
H41 H 1.1594 0.4669 0.6612 0.031 Uiso 1 1 calc R . .
C42 C 1.0168(4) 0.5465(3) 0.7198(3) 0.0266(9) Uani 1 1 d . . .
H42 H 1.0075 0.5116 0.7642 0.032 Uiso 1 1 calc R . .
C43 C 0.9400(4) 0.6258(3) 0.7159(3) 0.0235(9) Uani 1 1 d . . .
H43 H 0.8781 0.6437 0.7582 0.028 Uiso 1 1 calc R . .
C44 C 1.0373(3) 0.6503(3) 0.5934(3) 0.0174(8) Uani 1 1 d . . .
C45 C 1.0483(3) 0.7062(3) 0.5272(3) 0.0172(8) Uani 1 1 d . . .
C46 C 0.5369(11) 0.6304(5) 0.7216(5) 0.124(4) Uani 1 1 d . . .
H46 H 0.5439 0.7015 0.7404 0.148 Uiso 1 1 calc R . .
C47 C 0.4876(7) 0.5824(5) 0.7825(5) 0.074(2) Uani 1 1 d . . .
H47A H 0.4261 0.5251 0.7436 0.112 Uiso 1 1 calc R . .
H47B H 0.4418 0.6300 0.8275 0.112 Uiso 1 1 calc R . .
H47C H 0.5608 0.5590 0.8184 0.112 Uiso 1 1 calc R . .

loop_
_atom_site_aniso_label
_atom_site_aniso_U_11
_atom_site_aniso_U_22
_atom_site_aniso_U_33
_atom_site_aniso_U_23
_atom_site_aniso_U_13
_atom_site_aniso_U_12
Cu1 0.0147(2) 0.0187(2) 0.0192(3) 0.00389(19) -0.00021(18) 0.00229(17)
Cl1 0.0293(6) 0.0795(9) 0.0252(7) 0.0065(6) 0.0012(5) -0.0126(6)
P1 0.0140(5) 0.0393(6) 0.0228(6) 0.0178(5) -0.0013(4) -0.0021(4)
F1 0.056(6) 0.054(5) 0.021(4) 0.000(3) -0.006(4) -0.021(4)
F2 0.034(4) 0.046(5) 0.028(4) -0.001(3) -0.017(3) -0.010(3)
O1 0.0209(14) 0.0230(14) 0.0234(16) 0.0119(12) -0.0074(12) -0.0015(11)
O2 0.0197(14) 0.0278(15) 0.0191(16) 0.0027(12) -0.0001(11) 0.0053(11)
O3 0.114(4) 0.042(2) 0.090(4) 0.009(2) 0.054(3) -0.022(2)
O4 0.110(5) 0.104(5) 0.155(7) 0.021(5) 0.035(5) -0.011(4)
N1 0.0162(16) 0.0183(16) 0.0232(19) 0.0037(14) 0.0054(14) -0.0005(12)
N2 0.0167(16) 0.0184(17) 0.032(2) -0.0025(15) 0.0036(15) -0.0022(13)
N3 0.0211(17) 0.0166(16) 0.0211(19) 0.0045(14) 0.0006(14) 0.0002(13)
N4 0.0155(16) 0.0212(17) 0.0166(18) 0.0031(14) -0.0017(13) 0.0006(13)
C1 0.021(2) 0.041(3) 0.029(3) 0.020(2) 0.0013(18) -0.0013(18)
C2 0.024(2) 0.048(3) 0.031(3) 0.026(2) 0.0027(19) -0.003(2)
C3 0.019(2) 0.045(3) 0.055(3) 0.033(3) -0.006(2) -0.0003(19)
C4 0.033(3) 0.034(3) 0.070(4) 0.028(3) -0.008(3) 0.002(2)
C5 0.040(3) 0.029(2) 0.056(4) 0.012(2) -0.007(2) 0.002(2)
C6 0.026(2) 0.041(3) 0.037(3) 0.019(2) -0.009(2) -0.004(2)
C7 0.0158(19) 0.032(2) 0.024(2) 0.0134(19) -0.0024(16) -0.0012(16)
C8 0.023(2) 0.037(2) 0.026(2) 0.016(2) -0.0011(18) -0.0045(18)
C9 0.022(2) 0.039(3) 0.033(3) 0.013(2) -0.0034(19) -0.0079(19)
C10 0.033(2) 0.039(3) 0.030(3) 0.018(2) -0.010(2) -0.005(2)
C11 0.045(3) 0.034(2) 0.026(3) 0.017(2) -0.008(2) -0.012(2)
C12 0.028(2) 0.033(2) 0.024(2) 0.0131(19) -0.0059(18) -0.0128(18)
C13 0.018(2) 0.043(3) 0.018(2) 0.0154(19) -0.0001(16) -0.0061(18)
C14 0.017(2) 0.045(3) 0.021(2) 0.015(2) 0.0020(17) -0.0048(18)
C15 0.025(2) 0.045(3) 0.021(2) 0.006(2) 0.0064(18) -0.0051(19)
C16 0.031(2) 0.052(3) 0.015(2) 0.001(2) 0.0036(19) -0.016(2)
C17 0.018(2) 0.062(3) 0.024(3) 0.012(2) 0.0008(18) -0.010(2)
C18 0.018(2) 0.050(3) 0.017(2) 0.015(2) -0.0017(17) -0.0034(19)
C19 0.0166(19) 0.041(2) 0.031(3) 0.022(2) 0.0010(17) -0.0001(18)
C20 0.0128(18) 0.039(2) 0.022(2) 0.0182(19) 0.0047(16) 0.0022(16)
C21 0.0185(19) 0.034(2) 0.021(2) 0.0097(19) 0.0007(17) -0.0051(17)
C22 0.020(2) 0.024(2) 0.028(2) 0.0118(18) -0.0018(17) 0.0001(16)
C23 0.0133(18) 0.026(2) 0.026(2) 0.0101(18) 0.0007(16) 0.0016(15)
C24 0.0135(18) 0.025(2) 0.022(2) 0.0113(17) 0.0001(15) 0.0005(15)
C25 0.0171(19) 0.029(2) 0.030(2) 0.0155(19) 0.0065(17) 0.0054(16)
C26 0.0164(19) 0.020(2) 0.029(2) 0.0109(18) 0.0059(17) 0.0050(15)
C27 0.0146(19) 0.031(2) 0.022(2) -0.0003(18) 0.0075(17) -0.0001(16)
C28 0.019(2) 0.039(3) 0.026(3) -0.007(2) 0.0114(18) -0.0070(18)
C29 0.032(3) 0.062(3) 0.024(3) -0.002(2) 0.007(2) -0.015(2)
C30 0.043(3) 0.106(6) 0.021(3) -0.009(3) 0.003(2) -0.038(3)
C31 0.064(4) 0.089(5) 0.042(4) -0.034(4) 0.027(3) -0.059(4)
C32 0.049(4) 0.054(4) 0.065(5) -0.027(3) 0.028(3) -0.032(3)
C33 0.030(2) 0.034(3) 0.052(3) -0.013(2) 0.021(2) -0.012(2)
C34 0.025(2) 0.023(2) 0.027(2) 0.0076(18) 0.0033(18) 0.0017(16)
C35 0.026(2) 0.032(2) 0.030(3) 0.014(2) 0.0056(19) -0.0036(18)
C36 0.021(2) 0.031(2) 0.030(3) 0.008(2) 0.0074(18) 0.0001(17)
C37 0.0158(18) 0.022(2) 0.023(2) 0.0025(17) 0.0019(16) -0.0026(15)
C38 0.0119(18) 0.026(2) 0.030(3) -0.0004(19) 0.0046(16) 0.0002(15)
C39 0.0151(19) 0.023(2) 0.033(3) 0.0038(19) 0.0013(17) 0.0030(16)
C40 0.0197(19) 0.0185(19) 0.023(2) 0.0046(17) -0.0034(17) -0.0018(15)
C41 0.026(2) 0.021(2) 0.028(3) 0.0081(18) -0.0052(18) 0.0038(16)
C42 0.028(2) 0.028(2) 0.024(2) 0.0128(19) -0.0048(18) -0.0009(17)
C43 0.023(2) 0.027(2) 0.018(2) 0.0062(18) -0.0011(16) 0.0009(17)
C44 0.0118(17) 0.0169(18) 0.018(2) 0.0019(16) -0.0050(15) -0.0014(14)
C45 0.0132(17) 0.0179(19) 0.017(2) 0.0027(16) -0.0039(15) -0.0013(14)
C46 0.244(12) 0.048(4) 0.067(5) -0.019(4) 0.083(7) -0.063(6)
C47 0.088(5) 0.087(5) 0.046(4) 0.017(4) 0.017(4) -0.001(4)

loop_
_atom_type_symbol
_atom_type_description
_atom_type_scat_dispersion_real
_atom_type_scat_dispersion_imag
_atom_type_scat_source
C C 0.0033 0.0016 'International Tables Vol C Tables 4.2.6.8 and 6.1.1.4'
H H 0.0000 0.0000 'International Tables Vol C Tables 4.2.6.8 and 6.1.1.4'
N N 0.0061 0.0033 'International Tables Vol C Tables 4.2.6.8 and 6.1.1.4'
O O 0.0106 0.0060 'International Tables Vol C Tables 4.2.6.8 and 6.1.1.4'
F F 0.0171 0.0103 'International Tables Vol C Tables 4.2.6.8 and 6.1.1.4'
P P 0.1023 0.0942 'International Tables Vol C Tables 4.2.6.8 and 6.1.1.4'
Cl Cl 0.1484 0.1585 'International Tables Vol C Tables 4.2.6.8 and 6.1.1.4'
Cu Cu 0.3201 1.2651 'International Tables Vol C Tables 4.2.6.8 and 6.1.1.4'

loop_
_geom_angle_atom_site_label_1
_geom_angle_atom_site_label_2
_geom_angle_atom_site_label_3
_geom_angle
O1 Cu1 N1 92.85(12)
O1 Cu1 O2 157.55(12)
N1 Cu1 O2 81.00(13)
O1 Cu1 N4 94.86(12)
N1 Cu1 N4 170.05(13)
O2 Cu1 N4 94.09(12)
O1 Cu1 N3 97.70(12)
N1 Cu1 N3 93.73(12)
O2 Cu1 N3 104.20(12)
N4 Cu1 N3 79.01(12)
C1 P1 C13 112.45(19)
C1 P1 C7 108.9(2)
C13 P1 C7 108.46(19)
C1 P1 C19 110.6(2)
C13 P1 C19 106.5(2)
C7 P1 C19 109.91(19)
F2 F1 C31 79.8(12)
F1 F2 C31 69.8(11)
C23 O1 Cu1 122.6(2)
C27 O2 Cu1 111.0(2)
C46 O3 H3A 109.5
C26 N1 N2 118.9(3)
C26 N1 Cu1 125.4(3)
N2 N1 Cu1 115.2(2)
C27 N2 N1 108.1(3)
C34 N3 C45 118.4(3)
C34 N3 Cu1 133.1(3)
C45 N3 Cu1 108.4(2)
C43 N4 C44 118.7(3)
C43 N4 Cu1 125.1(3)
C44 N4 Cu1 116.2(3)
C6 C1 C2 119.5(4)
C6 C1 P1 119.4(3)
C2 C1 P1 121.1(4)
C3 C2 C1 119.1(5)
C3 C2 H2 120.5
C1 C2 H2 120.5
C2 C3 C4 121.7(4)
C2 C3 H3 119.2
C4 C3 H3 119.2
C3 C4 C5 119.8(5)
C3 C4 H4 120.1
C5 C4 H4 120.1
C4 C5 C6 120.1(5)
C4 C5 H5 120.0
C6 C5 H5 120.0
C1 C6 C5 119.9(4)
C1 C6 H6 120.1
C5 C6 H6 120.1
C12 C7 C8 120.1(4)
C12 C7 P1 119.4(3)
C8 C7 P1 120.3(3)
C7 C8 C9 119.5(4)
C7 C8 H8 120.3
C9 C8 H8 120.3
C10 C9 C8 120.1(4)
C10 C9 H9 120.0
C8 C9 H9 120.0
C9 C10 C11 120.5(4)
C9 C10 H10 119.7
C11 C10 H10 119.7
C12 C11 C10 119.5(4)
C12 C11 H11 120.2
C10 C11 H11 120.2
C11 C12 C7 120.3(4)
C11 C12 H12 119.8
C7 C12 H12 119.8
C14 C13 C18 119.9(4)
C14 C13 P1 116.4(3)
C18 C13 P1 123.7(4)
C15 C14 C13 120.8(4)
C15 C14 H14 119.6
C13 C14 H14 119.6
C16 C15 C14 118.8(4)
C16 C15 H15 120.6
C14 C15 H15 120.6
C17 C16 C15 120.8(4)
C17 C16 H16 119.6
C15 C16 H16 119.6
C16 C17 C18 120.4(4)
C16 C17 H17 119.8
C18 C17 H17 119.8
C17 C18 C13 119.2(4)
C17 C18 H18 120.4
C13 C18 H18 120.4
C20 C19 P1 111.6(3)
C20 C19 H19A 109.3
P1 C19 H19A 109.3
C20 C19 H19B 109.3
P1 C19 H19B 109.3
H19A C19 H19B 108.0
C25 C20 C21 117.8(4)
C25 C20 C19 123.9(4)
C21 C20 C19 118.2(4)
C22 C21 C20 121.4(4)
C22 C21 H21 119.3
C20 C21 H21 119.3
C21 C22 C23 122.0(4)
C21 C22 H22 119.0
C23 C22 H22 119.0
O1 C23 C22 118.2(3)
O1 C23 C24 124.5(3)
C22 C23 C24 117.3(4)
C25 C24 C23 118.8(4)
C25 C24 C26 118.1(3)
C23 C24 C26 123.0(3)
C20 C25 C24 122.6(4)
C20 C25 H25 118.7
C24 C25 H25 118.7
N1 C26 C24 123.5(3)
N1 C26 H26 118.3
C24 C26 H26 118.3
O2 C27 N2 124.5(4)
O2 C27 C28 117.1(4)
N2 C27 C28 118.4(4)
C33 C28 C29 119.9(4)
C33 C28 C27 122.6(5)
C29 C28 C27 117.5(4)
C30 C29 C28 119.7(6)
C30 C29 H29 120.2
C28 C29 H29 120.2
C31 C30 C29 118.3(6)
C31 C30 H30 120.8
C29 C30 H30 120.9
C32 C31 C30 123.3(5)
C32 C31 F1 103.1(8)
C30 C31 F1 133.4(8)
C32 C31 F2 133.2(8)
C30 C31 F2 103.5(8)
F1 C31 F2 30.4(4)
C31 C32 C33 119.2(6)
C31 C32 H32 120.4
C33 C32 H32 120.4
C32 C33 C28 119.6(6)
C32 C33 H33 120.2
C28 C33 H33 120.2
N3 C34 C35 122.9(4)
N3 C34 H34 118.6
C35 C34 H34 118.6
C36 C35 C34 118.9(4)
C36 C35 H35 120.5
C34 C35 H35 120.5
C35 C36 C37 119.9(4)
C35 C36 H36 120.1
C37 C36 H36 120.1
C36 C37 C45 117.2(4)
C36 C37 C38 123.5(4)
C45 C37 C38 119.3(4)
C39 C38 C37 121.0(4)
C39 C38 H38 119.5
C37 C38 H38 119.5
C38 C39 C40 121.1(4)
C38 C39 H39 119.4
C40 C39 H39 119.4
C41 C40 C44 117.4(4)
C41 C40 C39 122.9(4)
C44 C40 C39 119.7(4)
C42 C41 C40 120.1(4)
C42 C41 H41 120.0
C40 C41 H41 120.0
C41 C42 C43 119.1(4)
C41 C42 H42 120.5
C43 C42 H42 120.5
N4 C43 C42 122.5(4)
N4 C43 H43 118.7
C42 C43 H43 118.7
N4 C44 C40 122.2(4)
N4 C44 C45 118.7(3)
C40 C44 C45 119.1(4)
N3 C45 C37 122.7(4)
N3 C45 C44 117.6(3)
C37 C45 C44 119.7(3)
O3 C46 C47 122.8(6)
O3 C46 H46 118.6
C47 C46 H46 118.6
C46 C47 H47A 109.5
C46 C47 H47B 109.5
H47A C47 H47B 109.5
C46 C47 H47C 109.5
H47A C47 H47C 109.5
H47B C47 H47C 109.5

loop_
_geom_bond_atom_site_label_1
_geom_bond_atom_site_label_2
_geom_bond_distance
Cu1 O1 1.914(3)
Cu1 N1 1.926(3)
Cu1 O2 1.932(3)
Cu1 N4 2.009(3)
Cu1 N3 2.274(3)
P1 C1 1.789(5)
P1 C13 1.793(4)
P1 C7 1.794(4)
P1 C19 1.810(4)
F1 F2 0.742(8)
F1 C31 1.375(10)
F2 C31 1.442(10)
O1 C23 1.324(5)
O2 C27 1.288(5)
O3 C46 1.354(8)
O3 H3A 0.8400
O4 H4A 0.8701
N1 C26 1.294(5)
N1 N2 1.400(4)
N2 C27 1.326(5)
N3 C34 1.321(5)
N3 C45 1.357(5)
N4 C43 1.328(5)
N4 C44 1.363(5)
C1 C6 1.390(6)
C1 C2 1.413(6)
C2 C3 1.365(6)
C2 H2 0.9500
C3 C4 1.378(7)
C3 H3 0.9500
C4 C5 1.380(7)
C4 H4 0.9500
C5 C6 1.392(7)
C5 H5 0.9500
C6 H6 0.9500
C7 C12 1.386(6)
C7 C8 1.391(5)
C8 C9 1.392(6)
C8 H8 0.9500
C9 C10 1.378(6)
C9 H9 0.9500
C10 C11 1.390(6)
C10 H10 0.9500
C11 C12 1.383(6)
C11 H11 0.9500
C12 H12 0.9500
C13 C14 1.390(6)
C13 C18 1.395(5)
C14 C15 1.389(6)
C14 H14 0.9500
C15 C16 1.388(6)
C15 H15 0.9500
C16 C17 1.383(7)
C16 H16 0.9500
C17 C18 1.389(6)
C17 H17 0.9500
C18 H18 0.9500
C19 C20 1.506(6)
C19 H19A 0.9900
C19 H19B 0.9900
C20 C25 1.380(6)
C20 C21 1.406(6)
C21 C22 1.364(6)
C21 H21 0.9500
C22 C23 1.411(6)
C22 H22 0.9500
C23 C24 1.435(5)
C24 C25 1.407(5)
C24 C26 1.437(5)
C25 H25 0.9500
C26 H26 0.9500
C27 C28 1.490(6)
C28 C33 1.396(7)
C28 C29 1.395(7)
C29 C30 1.394(7)
C29 H29 0.9500
C30 C31 1.364(11)
C30 H30 0.9500
C31 C32 1.358(10)
C32 C33 1.380(7)
C32 H32 0.9500
C33 H33 0.9500
C34 C35 1.406(6)
C34 H34 0.9500
C35 C36 1.367(6)
C35 H35 0.9500
C36 C37 1.404(6)
C36 H36 0.9500
C37 C45 1.408(5)
C37 C38 1.437(6)
C38 C39 1.347(6)
C38 H38 0.9500
C39 C40 1.437(6)
C39 H39 0.9500
C40 C41 1.400(6)
C40 C44 1.404(5)
C41 C42 1.368(6)
C41 H41 0.9500
C42 C43 1.396(6)
C42 H42 0.9500
C43 H43 0.9500
C44 C45 1.450(5)
C46 C47 1.425(9)
C46 H46 0.9500
C47 H47A 0.9800
C47 H47B 0.9800
C47 H47C 0.9800

loop_
_geom_hbond_atom_site_label_D
_geom_hbond_atom_site_label_H
_geom_hbond_atom_site_label_A
_geom_hbond_distance_DH
_geom_hbond_distance_HA
_geom_hbond_distance_DA
_geom_hbond_angle_DHA
O3 H3A O1 0.84 2.02 2.815(5) 157.9
O4 H4A Cl1 0.87 2.11 2.974(6) 172.9

loop_
_geom_torsion_atom_site_label_1
_geom_torsion_atom_site_label_2
_geom_torsion_atom_site_label_3
_geom_torsion_atom_site_label_4
_geom_torsion
N1 Cu1 O1 C23 29.8(3)
O2 Cu1 O1 C23 103.0(4)
N4 Cu1 O1 C23 -143.8(3)
N3 Cu1 O1 C23 -64.3(3)
O1 Cu1 O2 C27 -78.9(4)
N1 Cu1 O2 C27 -3.5(3)
N4 Cu1 O2 C27 167.8(3)
N3 Cu1 O2 C27 88.1(3)
O1 Cu1 N1 C26 -26.3(3)
O2 Cu1 N1 C26 175.4(3)
N4 Cu1 N1 C26 114.4(8)
N3 Cu1 N1 C26 71.6(3)
O1 Cu1 N1 N2 162.6(3)
O2 Cu1 N1 N2 4.4(2)
N4 Cu1 N1 N2 -56.7(9)
N3 Cu1 N1 N2 -99.4(3)
C26 N1 N2 C27 -175.8(3)
Cu1 N1 N2 C27 -4.2(4)
O1 Cu1 N3 C34 85.5(4)
N1 Cu1 N3 C34 -7.9(4)
O2 Cu1 N3 C34 -89.5(4)
N4 Cu1 N3 C34 179.0(4)
O1 Cu1 N3 C45 -91.0(2)
N1 Cu1 N3 C45 175.6(2)
O2 Cu1 N3 C45 94.0(2)
N4 Cu1 N3 C45 2.5(2)
O1 Cu1 N4 C43 -84.5(3)
N1 Cu1 N4 C43 135.0(7)
O2 Cu1 N4 C43 74.9(3)
N3 Cu1 N4 C43 178.6(3)
O1 Cu1 N4 C44 95.8(3)
N1 Cu1 N4 C44 -44.8(9)
O2 Cu1 N4 C44 -104.8(3)
N3 Cu1 N4 C44 -1.1(2)
C13 P1 C1 C6 -132.6(4)
C7 P1 C1 C6 -12.4(4)
C19 P1 C1 C6 108.5(4)
C13 P1 C1 C2 49.7(4)
C7 P1 C1 C2 170.0(3)
C19 P1 C1 C2 -69.2(4)
C6 C1 C2 C3 1.2(6)
P1 C1 C2 C3 178.8(3)
C1 C2 C3 C4 -1.7(7)
C2 C3 C4 C5 0.9(7)
C3 C4 C5 C6 0.4(8)
C2 C1 C6 C5 0.0(7)
P1 C1 C6 C5 -177.7(4)
C4 C5 C6 C1 -0.8(7)
C1 P1 C7 C12 -88.0(4)
C13 P1 C7 C12 34.7(4)
C19 P1 C7 C12 150.7(4)
C1 P1 C7 C8 87.0(4)
C13 P1 C7 C8 -150.3(3)
C19 P1 C7 C8 -34.2(4)
C12 C7 C8 C9 -1.4(7)
P1 C7 C8 C9 -176.4(3)
C7 C8 C9 C10 0.6(7)
C8 C9 C10 C11 0.8(7)
C9 C10 C11 C12 -1.2(8)
C10 C11 C12 C7 0.3(7)
C8 C7 C12 C11 1.0(7)
P1 C7 C12 C11 176.0(4)
C1 P1 C13 C14 -173.2(3)
C7 P1 C13 C14 66.3(4)
C19 P1 C13 C14 -52.0(4)
C1 P1 C13 C18 3.0(4)
C7 P1 C13 C18 -117.5(4)
C19 P1 C13 C18 124.3(4)
C18 C13 C14 C15 -2.3(6)
P1 C13 C14 C15 174.1(3)
C13 C14 C15 C16 0.7(7)
C14 C15 C16 C17 0.8(7)
C15 C16 C17 C18 -0.7(7)
C16 C17 C18 C13 -0.9(7)
C14 C13 C18 C17 2.3(6)
P1 C13 C18 C17 -173.8(3)
C1 P1 C19 C20 47.6(4)
C13 P1 C19 C20 -74.8(3)
C7 P1 C19 C20 167.9(3)
P1 C19 C20 C25 73.9(5)
P1 C19 C20 C21 -103.0(4)
C25 C20 C21 C22 0.2(6)
C19 C20 C21 C22 177.2(4)
C20 C21 C22 C23 -1.9(6)
Cu1 O1 C23 C22 160.2(3)
Cu1 O1 C23 C24 -21.2(5)
C21 C22 C23 O1 -178.8(4)
C21 C22 C23 C24 2.6(6)
O1 C23 C24 C25 179.9(4)
C22 C23 C24 C25 -1.5(5)
O1 C23 C24 C26 -2.0(6)
C22 C23 C24 C26 176.6(4)
C21 C20 C25 C24 0.9(6)
C19 C20 C25 C24 -176.0(4)
C23 C24 C25 C20 -0.2(6)
C26 C24 C25 C20 -178.3(3)
N2 N1 C26 C24 -176.7(3)
Cu1 N1 C26 C24 12.6(5)
C25 C24 C26 N1 -175.1(4)
C23 C24 C26 N1 6.9(6)
Cu1 O2 C27 N2 2.3(5)
Cu1 O2 C27 C28 -176.8(3)
N1 N2 C27 O2 1.2(5)
N1 N2 C27 C28 -179.7(3)
O2 C27 C28 C33 173.9(4)
N2 C27 C28 C33 -5.2(6)
O2 C27 C28 C29 -5.2(5)
N2 C27 C28 C29 175.7(4)
C33 C28 C29 C30 -0.1(7)
C27 C28 C29 C30 179.1(4)
C28 C29 C30 C31 -0.2(7)
C29 C30 C31 C32 0.9(9)
C29 C30 C31 F1 174.8(7)
C29 C30 C31 F2 -178.9(5)
F2 F1 C31 C32 -173.1(13)
F2 F1 C31 C30 12.1(17)
F1 F2 C31 C32 9.3(17)
F1 F2 C31 C30 -171.0(13)
C30 C31 C32 C33 -1.3(9)
F1 C31 C32 C33 -176.8(6)
F2 C31 C32 C33 178.4(7)
C31 C32 C33 C28 0.9(8)
C29 C28 C33 C32 -0.3(7)
C27 C28 C33 C32 -179.4(4)
C45 N3 C34 C35 0.5(6)
Cu1 N3 C34 C35 -175.8(3)
N3 C34 C35 C36 0.5(6)
C34 C35 C36 C37 -2.0(6)
C35 C36 C37 C45 2.4(6)
C35 C36 C37 C38 -177.5(4)
C36 C37 C38 C39 178.3(4)
C45 C37 C38 C39 -1.6(6)
C37 C38 C39 C40 2.3(6)
C38 C39 C40 C41 178.7(4)
C38 C39 C40 C44 -0.5(6)
C44 C40 C41 C42 1.6(6)
C39 C40 C41 C42 -177.6(4)
C40 C41 C42 C43 -1.0(6)
C44 N4 C43 C42 1.3(6)
Cu1 N4 C43 C42 -178.4(3)
C41 C42 C43 N4 -0.5(6)
C43 N4 C44 C40 -0.7(5)
Cu1 N4 C44 C40 179.1(3)
C43 N4 C44 C45 179.9(3)
Cu1 N4 C44 C45 -0.4(4)
C41 C40 C44 N4 -0.8(5)
C39 C40 C44 N4 178.5(3)
C41 C40 C44 C45 178.7(3)
C39 C40 C44 C45 -2.1(5)
C34 N3 C45 C37 0.1(5)
Cu1 N3 C45 C37 177.2(3)
C34 N3 C45 C44 179.5(3)
Cu1 N3 C45 C44 -3.4(4)
C36 C37 C45 N3 -1.5(5)
C38 C37 C45 N3 178.4(3)
C36 C37 C45 C44 179.1(3)
C38 C37 C45 C44 -1.0(5)
N4 C44 C45 N3 2.8(5)
C40 C44 C45 N3 -176.6(3)
N4 C44 C45 C37 -177.8(3)
C40 C44 C45 C37 2.8(5)
